data_2000928
loop_
_publ_author_name
'Rib\'ar, B.'
'Lazar, D.'
'Ga\<si\'c, O.'
'Kany\'o, I.'
'Engel, P.'

_publ_section_title
;
 Structure of isocorydine
;
_journal_issue 5
_journal_name_full 'Acta Crystallographica Section C'
_journal_page_first 945
_journal_page_last 947
_journal_paper_doi 10.1107/S0108270191011587
_journal_volume 48
_journal_year 1992
_chemical_formula_sum 'C20 H23 N O4'
_chemical_formula_weight 341.41
_symmetry_cell_setting orthorhombic
_symmetry_space_group_name_Hall 'P 2ac 2ab'
_symmetry_space_group_name_H-M 'P 21 21 21'
_cell_angle_alpha 90
_cell_angle_beta 90
_cell_angle_gamma 90
_cell_formula_units_Z 4
_cell_length_a 7.536(5)
_cell_length_b 9.926(8)
_cell_length_c 23.397(16)
_cell_volume 1750(2)
_diffrn_radiation_type Mo
_diffrn_radiation_wavelength 0.7107
_exptl_absorpt_coefficient_mu 0.084
_exptl_crystal_density_diffrn 1.296
_exptl_crystal_F_000 728
_cod_data_source_file ka0010.cif
_cod_data_source_block ka0010a
_cod_original_formula_sum 'C20 H23 N1 O4'
_cod_database_code 2000928

loop_
_atom_site_label
_atom_site_fract_x
_atom_site_fract_y
_atom_site_fract_z
_atom_site_U_iso_or_equiv
O1 .3371(4) .9336(3) .41640(10) .0580(10)
O2 .2184(3) .6970(2) .44320(10) .0380(10)
O3 .1809(3) .4552(3) .40890(10) .0450(10)
O4 .0159(4) .2438(3) .44320(10) .0570(10)
N -.3731(4) .8445(3) .27610(10) .0520(10)
C1 .1198(5) .9600(4) .3400(2) .0520(10)
C2 -.0296(5) .9089(4) .3129(2) .0490(10)
C3 -.1161(7) .9901(5) .2660(2) .0750(10)
C4 -.2549(6) .9089(5) .2341(2) .0680(10)
C5 -.2760(5) .7362(4) .30530(10) .0410(10)
C6 -.3814(5) .6784(4) .35500(10) .0400(10)
C7 -.2807(4) .5634(4) .38070(10) .0350(10)
C8 -.3650(5) .4462(4) .3960(2) .0450(10)
C9 -.2716(5) .3381(4) .4176(2) .0500(10)
C10 -.0893(5) .3447(4) .4227(2) .0420(10)
C11 .0005(4) .4628(4) .40650(10) .0340(10)
C12 -.0942(4) .5753(3) .38740(10) .0310(10)
C13 -.0157(4) .7080(3) .37190(10) .0330(10)
C14 .1313(4) .7641(3) .39910(10) .0340(10)
C15 .1974(5) .8902(4) .3839(2) .0450(10)
C16 -.1008(5) .7862(4) .32910(10) .0390(10)
C17 .4135(7) 1.0593(4) .4023(2) .088(2)
C18 .1532(5) .7244(5) .4992(2) .0570(10)
C19 -.0707(6) .1248(4) .4634(2) .0630(10)
C20 -.5319(6) .7932(5) .2477(2) .0690(10)
H3 .217 .527 .419 ?
H1 .175 1.055 .326 ?
H31 -.016 1.023 .236 ?
H32 -.179 1.077 .285 ?
H41 -.191 .833 .208 ?
H42 -.331 .975 .207 ?
H5 -.255 .659 .273 ?
H61 -.509 .643 .340 ?
H62 -.401 .756 .387 ?
H8 -.507 .439 .391 ?
H9 -.341 .248 .431 ?
H171 .521 1.080 .431 ?
H172 .315 1.138 .406 ?
H173 .464 1.056 .359 ?
H181 .229 .668 .530 ?
H182 .015 .696 .502 ?
H183 .167 .831 .508 ?
H191 .027 .054 .478 ?
H192 -.146 .080 .429 ?
H193 -.159 .151 .498 ?
H201 -.617 .746 .279 ?
H202 -.494 .720 .216 ?
H203 -.602 .876 .228 ?

loop_
_geom_bond_atom_site_label_1
_geom_bond_atom_site_label_2
_geom_bond_distance
O1 C15 1.368(5)
O1 C17 1.413(5)
O2 C14 1.392(4)
O2 C18 1.426(5)
O3 C11 1.363(4)
O4 C10 1.364(5)
O4 C19 1.430(5)
N C4 1.472(5)
N C5 1.469(5)
N C20 1.461(5)
C1 C2 1.388(6)
C1 C15 1.370(6)
C2 C3 1.510(7)
C2 C16 1.384(6)
C3 C4 1.517(7)
C5 C6 1.521(4)
C5 C16 1.516(5)
C6 C7 1.497(5)
C7 C8 1.373(5)
C7 C12 1.419(4)
C8 C9 1.379(6)
C9 C10 1.381(5)
C10 C11 1.406(5)
C11 C12 1.399(5)
C12 C13 1.489(4)
C13 C14 1.394(4)
C13 C16 1.420(4)
C14 C15 1.393(5)
